data_4081013
loop_
_publ_author_name
'Gehrmann, Thorsten'
'Lloret-Fillol, Julio'
'Herrmann, Heike'
'Wadepohl, Hubert'
'Gade, Lutz H.'

_publ_section_title
;
 Zirconium Hydrazides as Metallanitrene Synthons: Release of Molecular
 N2from a Hydrazinediido Complex Induced by Oxidative N--N Bond Cleavage
;
_journal_issue 14
_journal_name_full Organometallics
_journal_page_first 3877
_journal_paper_doi 10.1021/om400337g
_journal_volume 32
_journal_year 2013
_chemical_formula_sum 'C21 H41 N3 O Si2 Zr'
_chemical_formula_weight 498.97
_space_group_IT_number 2
_symmetry_cell_setting triclinic
_symmetry_Int_Tables_number 2
_symmetry_space_group_name_Hall '-P 1'
_symmetry_space_group_name_H-M 'P -1'
_atom_sites_solution_hydrogens geom
_atom_sites_solution_primary direct
_atom_sites_solution_secondary difmap
_audit_block_code ga_hh29
_audit_creation_method SHELXL-97
_cell_angle_alpha 66.6510(10)
_cell_angle_beta 82.5520(10)
_cell_angle_gamma 68.1170(10)
_cell_formula_units_Z 2
_cell_length_a 10.4274(7)
_cell_length_b 10.7564(7)
_cell_length_c 13.5613(9)
_cell_measurement_temperature 100(2)
_cell_volume 1295.58(15)
_computing_cell_refinement 'SAINT (Bruker AXS, 1997-2006)'
_computing_data_collection 'SMART (Bruker AXS, 1997-2003)'
_computing_data_reduction 'SAINT (Bruker AXS, 1997-2006)'
_computing_molecular_graphics 'PLATON (Spek, 1980-2005)'
_computing_publication_material 'SHELXL-97 (Sheldrick, 1997)'
_computing_structure_refinement 'SHELXL-97 (Sheldrick, 1997)'
_computing_structure_solution 'DIRDIF (Beurskens, 1999-2007)'
_diffrn_ambient_temperature 100(2)
_diffrn_measured_fraction_theta_full 0.993
_diffrn_measured_fraction_theta_max 0.925
_diffrn_measurement_device_type 'CCD area detector (Bruker AXS Smart 1000)'
_diffrn_measurement_method '\f- and \w-scans'
_diffrn_radiation_monochromator graphite
_diffrn_radiation_probe x-ray
_diffrn_radiation_type MoK\a
_diffrn_radiation_wavelength 0.71073
_diffrn_reflns_av_R_equivalents 0.0266
_diffrn_reflns_av_sigmaI/netI 0.0219
_diffrn_reflns_limit_h_max 15
_diffrn_reflns_limit_h_min -14
_diffrn_reflns_limit_k_max 16
_diffrn_reflns_limit_k_min -14
_diffrn_reflns_limit_l_max 20
_diffrn_reflns_limit_l_min 0
_diffrn_reflns_number 27185
_diffrn_reflns_theta_full 30.03
_diffrn_reflns_theta_max 32.22
_diffrn_reflns_theta_min 2.11
_diffrn_source 'fine-focus sealed tube'
_exptl_absorpt_coefficient_mu 0.532
_exptl_absorpt_correction_T_max 0.7464
_exptl_absorpt_correction_T_min 0.6618
_exptl_absorpt_correction_type multi-scan
_exptl_absorpt_process_details 'SADABS (Bruker AXS, 2004-2007)'
_exptl_crystal_colour colourless
_exptl_crystal_density_diffrn 1.279
_exptl_crystal_density_method 'not measured'
_exptl_crystal_description irregular
_exptl_crystal_F_000 528
_exptl_crystal_size_max 0.30
_exptl_crystal_size_mid 0.30
_exptl_crystal_size_min 0.30
_refine_diff_density_max 0.756
_refine_diff_density_min -0.414
_refine_diff_density_rms 0.063
_refine_ls_abs_structure_details 'Flack H D (1983), Acta Cryst. A39, 876-881'
_refine_ls_extinction_method none
_refine_ls_goodness_of_fit_ref 1.030
_refine_ls_hydrogen_treatment constr
_refine_ls_matrix_type full
_refine_ls_number_parameters 264
_refine_ls_number_reflns 8477
_refine_ls_number_restraints 0
_refine_ls_restrained_S_all 1.030
_refine_ls_R_factor_all 0.0241
_refine_ls_R_factor_gt 0.0220
_refine_ls_shift/su_max 0.002
_refine_ls_shift/su_mean 0.000
_refine_ls_structure_factor_coef Fsqd
_refine_ls_weighting_details 'calc w=1/[\s^2^(Fo^2^)+(0.0305P)^2^+0.5689P] where P=(Fo^2^+2Fc^2^)/3'
_refine_ls_weighting_scheme calc
_refine_ls_wR_factor_gt 0.0595
_refine_ls_wR_factor_ref 0.0606
_reflns_number_gt 7910
_reflns_number_total 8477
_reflns_threshold_expression >2sigma(I)
_cod_data_source_file om400337g_si_002.cif
_cod_data_source_block complex_7
_cod_database_code 4081013
_audit_block_refno 676

loop_
_symmetry_equiv_pos_as_xyz
'x, y, z'
'-x, -y, -z'

loop_
_atom_site_label
_atom_site_type_symbol
_atom_site_fract_x
_atom_site_fract_y
_atom_site_fract_z
_atom_site_U_iso_or_equiv
_atom_site_adp_type
_atom_site_occupancy
_atom_site_symmetry_multiplicity
_atom_site_calc_flag
_atom_site_refinement_flags
C1 C -0.10724(11) 0.72070(12) 0.73285(9) 0.01529(18) Uani 1 1 d .
H1A H -0.1474 0.6858 0.8044 0.018 Uiso 1 1 calc R
H1B H -0.1473 0.8277 0.7041 0.018 Uiso 1 1 calc R
C2 C 0.05156(10) 0.67584(11) 0.74993(8) 0.01296(17) Uani 1 1 d .
C3 C 0.13090(11) 0.50812(11) 0.79466(8) 0.01405(17) Uani 1 1 d .
H3A H 0.2275 0.4910 0.8104 0.017 Uiso 1 1 calc R
H3B H 0.0896 0.4661 0.8641 0.017 Uiso 1 1 calc R
C4 C 0.06433(12) 0.72395(13) 0.83992(9) 0.0190(2) Uani 1 1 d .
H4A H 0.1618 0.7054 0.8512 0.029 Uiso 1 1 calc R
H4B H 0.0279 0.6695 0.9065 0.029 Uiso 1 1 calc R
H4C H 0.0115 0.8276 0.8194 0.029 Uiso 1 1 calc R
C5 C 0.11287(10) 0.75371(11) 0.64674(8) 0.01312(17) Uani 1 1 d .
C6 C 0.16752(12) 0.85953(12) 0.63446(10) 0.0184(2) Uani 1 1 d .
H6 H 0.1684 0.8866 0.6930 0.022 Uiso 1 1 calc R
C7 C 0.22043(13) 0.92482(12) 0.53640(10) 0.0211(2) Uani 1 1 d .
H7 H 0.2559 0.9983 0.5268 0.025 Uiso 1 1 calc R
C8 C 0.22107(12) 0.88178(12) 0.45247(10) 0.0194(2) Uani 1 1 d .
H8 H 0.2602 0.9221 0.3855 0.023 Uiso 1 1 calc R
C9 C 0.16318(11) 0.77859(12) 0.46872(9) 0.01636(18) Uani 1 1 d .
H9 H 0.1616 0.7499 0.4112 0.020 Uiso 1 1 calc R
C10 C -0.43410(12) 0.85551(13) 0.69946(11) 0.0246(2) Uani 1 1 d .
H10A H -0.4043 0.8525 0.7663 0.037 Uiso 1 1 calc R
H10B H -0.5317 0.8653 0.7040 0.037 Uiso 1 1 calc R
H10C H -0.4222 0.9384 0.6389 0.037 Uiso 1 1 calc R
C11 C -0.39716(12) 0.68770(14) 0.55705(9) 0.0213(2) Uani 1 1 d .
H11A H -0.4082 0.7808 0.4979 0.032 Uiso 1 1 calc R
H11B H -0.4871 0.6755 0.5732 0.032 Uiso 1 1 calc R
H11C H -0.3330 0.6091 0.5363 0.032 Uiso 1 1 calc R
C12 C -0.35322(11) 0.52574(13) 0.79881(9) 0.01765(19) Uani 1 1 d .
C13 C -0.28540(14) 0.50020(15) 0.90252(10) 0.0265(2) Uani 1 1 d .
H13A H -0.3014 0.4184 0.9616 0.040 Uiso 1 1 calc R
H13B H -0.3258 0.5872 0.9196 0.040 Uiso 1 1 calc R
H13C H -0.1858 0.4787 0.8925 0.040 Uiso 1 1 calc R
C14 C -0.50841(13) 0.55509(16) 0.81866(11) 0.0276(3) Uani 1 1 d .
H14A H -0.5210 0.4706 0.8770 0.041 Uiso 1 1 calc R
H14B H -0.5544 0.5736 0.7530 0.041 Uiso 1 1 calc R
H14C H -0.5488 0.6398 0.8386 0.041 Uiso 1 1 calc R
C15 C -0.29004(13) 0.38694(13) 0.77506(10) 0.0238(2) Uani 1 1 d .
H15A H -0.1914 0.3681 0.7607 0.036 Uiso 1 1 calc R
H15B H -0.3370 0.3988 0.7121 0.036 Uiso 1 1 calc R
H15C H -0.3014 0.3053 0.8372 0.036 Uiso 1 1 calc R
C16 C 0.43195(12) 0.23555(14) 0.75136(11) 0.0224(2) Uani 1 1 d .
H16A H 0.4489 0.2838 0.6753 0.034 Uiso 1 1 calc R
H16B H 0.4927 0.1337 0.7768 0.034 Uiso 1 1 calc R
H16C H 0.4510 0.2831 0.7933 0.034 Uiso 1 1 calc R
C17 C 0.20618(11) 0.17009(12) 0.67892(9) 0.01786(19) Uani 1 1 d .
H17A H 0.1142 0.1632 0.6952 0.027 Uiso 1 1 calc R
H17B H 0.2752 0.0735 0.6915 0.027 Uiso 1 1 calc R
H17C H 0.2079 0.2332 0.6036 0.027 Uiso 1 1 calc R
C18 C 0.22333(12) 0.12986(12) 0.91228(9) 0.0189(2) Uani 1 1 d .
C19 C 0.28522(15) 0.15956(16) 0.99429(10) 0.0287(3) Uani 1 1 d .
H19A H 0.2376 0.2605 0.9870 0.043 Uiso 1 1 calc R
H19B H 0.3839 0.1419 0.9809 0.043 Uiso 1 1 calc R
H19C H 0.2736 0.0952 1.0672 0.043 Uiso 1 1 calc R
C20 C 0.29709(17) -0.03105(14) 0.92893(11) 0.0318(3) Uani 1 1 d .
H20A H 0.2925 -0.0915 1.0046 0.048 Uiso 1 1 calc R
H20B H 0.3940 -0.0482 0.9087 0.048 Uiso 1 1 calc R
H20C H 0.2516 -0.0556 0.8841 0.048 Uiso 1 1 calc R
C21 C 0.06879(14) 0.15740(14) 0.93382(10) 0.0244(2) Uani 1 1 d .
H21A H 0.0296 0.1366 0.8828 0.037 Uiso 1 1 calc R
H21B H 0.0209 0.2588 0.9251 0.037 Uiso 1 1 calc R
H21C H 0.0574 0.0944 1.0073 0.037 Uiso 1 1 calc R
N1 N -0.15481(9) 0.67098(10) 0.66206(7) 0.01307(15) Uani 1 1 d .
N2 N 0.13566(9) 0.42519(9) 0.72910(7) 0.01225(15) Uani 1 1 d .
N3 N 0.10901(9) 0.71740(9) 0.56310(7) 0.01301(15) Uani 1 1 d .
O O 0.07707(8) 0.56970(8) 0.44148(6) 0.01292(13) Uani 1 1 d .
Si1 Si -0.32693(3) 0.68360(3) 0.67878(2) 0.01347(6) Uani 1 1 d .
Si2 Si 0.24689(3) 0.24731(3) 0.76784(2) 0.01248(5) Uani 1 1 d .
Zr Zr 0.005080(9) 0.542945(9) 0.594767(7) 0.00957(3) Uani 1 1 d .

loop_
_atom_site_aniso_label
_atom_site_aniso_U_11
_atom_site_aniso_U_22
_atom_site_aniso_U_33
_atom_site_aniso_U_23
_atom_site_aniso_U_13
_atom_site_aniso_U_12
C1 0.0138(4) 0.0169(4) 0.0182(5) -0.0107(4) 0.0033(3) -0.0053(3)
C2 0.0140(4) 0.0138(4) 0.0133(4) -0.0074(3) 0.0005(3) -0.0049(3)
C3 0.0169(4) 0.0139(4) 0.0126(4) -0.0061(3) -0.0015(3) -0.0050(3)
C4 0.0233(5) 0.0218(5) 0.0181(5) -0.0126(4) 0.0017(4) -0.0095(4)
C5 0.0125(4) 0.0119(4) 0.0160(4) -0.0066(3) 0.0001(3) -0.0039(3)
C6 0.0209(5) 0.0177(5) 0.0224(5) -0.0105(4) 0.0019(4) -0.0101(4)
C7 0.0243(5) 0.0179(5) 0.0261(6) -0.0085(4) 0.0028(4) -0.0133(4)
C8 0.0217(5) 0.0169(5) 0.0205(5) -0.0052(4) 0.0034(4) -0.0109(4)
C9 0.0191(5) 0.0160(4) 0.0151(5) -0.0052(4) 0.0020(4) -0.0086(4)
C10 0.0161(5) 0.0215(5) 0.0340(7) -0.0138(5) 0.0053(4) -0.0023(4)
C11 0.0152(5) 0.0291(6) 0.0163(5) -0.0068(4) -0.0015(4) -0.0058(4)
C12 0.0149(4) 0.0228(5) 0.0149(5) -0.0057(4) 0.0032(3) -0.0087(4)
C13 0.0304(6) 0.0339(7) 0.0147(5) -0.0044(5) 0.0005(4) -0.0160(5)
C14 0.0185(5) 0.0365(7) 0.0278(6) -0.0102(5) 0.0083(4) -0.0144(5)
C15 0.0275(6) 0.0196(5) 0.0222(5) -0.0042(4) 0.0049(4) -0.0115(4)
C16 0.0140(5) 0.0245(5) 0.0299(6) -0.0126(5) 0.0005(4) -0.0057(4)
C17 0.0181(5) 0.0156(4) 0.0203(5) -0.0095(4) -0.0017(4) -0.0027(4)
C18 0.0229(5) 0.0149(4) 0.0144(5) -0.0029(4) -0.0011(4) -0.0041(4)
C19 0.0331(6) 0.0311(6) 0.0166(5) -0.0057(5) -0.0079(5) -0.0063(5)
C20 0.0436(8) 0.0144(5) 0.0238(6) -0.0007(5) -0.0018(5) -0.0018(5)
C21 0.0285(6) 0.0253(6) 0.0205(5) -0.0078(5) 0.0075(4) -0.0140(5)
N1 0.0111(3) 0.0149(4) 0.0146(4) -0.0074(3) 0.0017(3) -0.0047(3)
N2 0.0136(4) 0.0112(3) 0.0124(4) -0.0053(3) -0.0009(3) -0.0035(3)
N3 0.0137(4) 0.0125(4) 0.0140(4) -0.0055(3) 0.0011(3) -0.0057(3)
O 0.0140(3) 0.0153(3) 0.0122(3) -0.0062(3) 0.0031(2) -0.0080(3)
Si1 0.00967(11) 0.01515(13) 0.01370(13) -0.00517(10) 0.00147(9) -0.00305(10)
Si2 0.01208(12) 0.01148(12) 0.01290(12) -0.00447(10) -0.00071(9) -0.00294(9)
Zr 0.00946(5) 0.01044(5) 0.00963(5) -0.00465(3) 0.00086(3) -0.00368(3)

loop_
_atom_type_symbol
_atom_type_description
_atom_type_scat_dispersion_real
_atom_type_scat_dispersion_imag
_atom_type_scat_source
C C 0.0033 0.0016 'International Tables Vol C Tables 4.2.6.8 and 6.1.1.4'
N N 0.0061 0.0033 'International Tables Vol C Tables 4.2.6.8 and 6.1.1.4'
O O 0.0106 0.0060 'International Tables Vol C Tables 4.2.6.8 and 6.1.1.4'
Si Si 0.0817 0.0704 'International Tables Vol C Tables 4.2.6.8 and 6.1.1.4'
Zr Zr -2.9673 0.5597 'International Tables Vol C Tables 4.2.6.8 and 6.1.1.4'
H H 0.0000 0.0000 'International Tables Vol C Tables 4.2.6.8 and 6.1.1.4'

loop_
_geom_angle_atom_site_label_1
_geom_angle_atom_site_label_2
_geom_angle_atom_site_label_3
_geom_angle
_geom_angle_site_symmetry_1
_geom_angle_site_symmetry_3
N1 C1 C2 118.82(8) . .
N1 C1 H1A 107.6 . .
C2 C1 H1A 107.6 . .
N1 C1 H1B 107.6 . .
C2 C1 H1B 107.6 . .
H1A C1 H1B 107.0 . .
C5 C2 C4 110.77(8) . .
C5 C2 C1 109.58(8) . .
C4 C2 C1 105.15(8) . .
C5 C2 C3 112.23(8) . .
C4 C2 C3 104.89(8) . .
C1 C2 C3 113.89(8) . .
N2 C3 C2 119.34(8) . .
N2 C3 H3A 107.5 . .
C2 C3 H3A 107.5 . .
N2 C3 H3B 107.5 . .
C2 C3 H3B 107.5 . .
H3A C3 H3B 107.0 . .
C2 C4 H4A 109.5 . .
C2 C4 H4B 109.5 . .
H4A C4 H4B 109.5 . .
C2 C4 H4C 109.5 . .
H4A C4 H4C 109.5 . .
H4B C4 H4C 109.5 . .
N3 C5 C6 120.18(10) . .
N3 C5 C2 115.54(8) . .
C6 C5 C2 124.27(9) . .
C7 C6 C5 119.72(10) . .
C7 C6 H6 120.1 . .
C5 C6 H6 120.1 . .
C8 C7 C6 119.37(10) . .
C8 C7 H7 120.3 . .
C6 C7 H7 120.3 . .
C9 C8 C7 118.29(10) . .
C9 C8 H8 120.9 . .
C7 C8 H8 120.9 . .
N3 C9 C8 122.40(10) . .
N3 C9 H9 118.8 . .
C8 C9 H9 118.8 . .
Si1 C10 H10A 109.5 . .
Si1 C10 H10B 109.5 . .
H10A C10 H10B 109.5 . .
Si1 C10 H10C 109.5 . .
H10A C10 H10C 109.5 . .
H10B C10 H10C 109.5 . .
Si1 C11 H11A 109.5 . .
Si1 C11 H11B 109.5 . .
H11A C11 H11B 109.5 . .
Si1 C11 H11C 109.5 . .
H11A C11 H11C 109.5 . .
H11B C11 H11C 109.5 . .
C15 C12 C13 108.39(10) . .
C15 C12 C14 108.64(10) . .
C13 C12 C14 107.93(10) . .
C15 C12 Si1 109.30(7) . .
C13 C12 Si1 112.40(8) . .
C14 C12 Si1 110.09(8) . .
C12 C13 H13A 109.5 . .
C12 C13 H13B 109.5 . .
H13A C13 H13B 109.5 . .
C12 C13 H13C 109.5 . .
H13A C13 H13C 109.5 . .
H13B C13 H13C 109.5 . .
C12 C14 H14A 109.5 . .
C12 C14 H14B 109.5 . .
H14A C14 H14B 109.5 . .
C12 C14 H14C 109.5 . .
H14A C14 H14C 109.5 . .
H14B C14 H14C 109.5 . .
C12 C15 H15A 109.5 . .
C12 C15 H15B 109.5 . .
H15A C15 H15B 109.5 . .
C12 C15 H15C 109.5 . .
H15A C15 H15C 109.5 . .
H15B C15 H15C 109.5 . .
Si2 C16 H16A 109.5 . .
Si2 C16 H16B 109.5 . .
H16A C16 H16B 109.5 . .
Si2 C16 H16C 109.5 . .
H16A C16 H16C 109.5 . .
H16B C16 H16C 109.5 . .
Si2 C17 H17A 109.5 . .
Si2 C17 H17B 109.5 . .
H17A C17 H17B 109.5 . .
Si2 C17 H17C 109.5 . .
H17A C17 H17C 109.5 . .
H17B C17 H17C 109.5 . .
C21 C18 C19 109.26(10) . .
C21 C18 C20 108.54(10) . .
C19 C18 C20 107.99(10) . .
C21 C18 Si2 109.76(8) . .
C19 C18 Si2 112.02(8) . .
C20 C18 Si2 109.19(8) . .
C18 C19 H19A 109.5 . .
C18 C19 H19B 109.5 . .
H19A C19 H19B 109.5 . .
C18 C19 H19C 109.5 . .
H19A C19 H19C 109.5 . .
H19B C19 H19C 109.5 . .
C18 C20 H20A 109.5 . .
C18 C20 H20B 109.5 . .
H20A C20 H20B 109.5 . .
C18 C20 H20C 109.5 . .
H20A C20 H20C 109.5 . .
H20B C20 H20C 109.5 . .
C18 C21 H21A 109.5 . .
C18 C21 H21B 109.5 . .
H21A C21 H21B 109.5 . .
C18 C21 H21C 109.5 . .
H21A C21 H21C 109.5 . .
H21B C21 H21C 109.5 . .
C1 N1 Si1 113.91(7) . .
C1 N1 Zr 114.33(6) . .
Si1 N1 Zr 128.90(5) . .
C3 N2 Si2 118.97(7) . .
C3 N2 Zr 113.94(6) . .
Si2 N2 Zr 127.07(5) . .
C9 N3 C5 119.96(9) . .
C9 N3 Zr 123.90(7) . .
C5 N3 Zr 116.14(6) . .
Zr O Zr 100.38(3) 2_566 .
N1 Si1 C11 110.84(5) . .
N1 Si1 C10 109.83(5) . .
C11 Si1 C10 107.86(6) . .
N1 Si1 C12 113.04(5) . .
C11 Si1 C12 107.25(5) . .
C10 Si1 C12 107.84(6) . .
N2 Si2 C17 106.83(5) . .
N2 Si2 C16 111.20(5) . .
C17 Si2 C16 109.56(5) . .
N2 Si2 C18 113.59(5) . .
C17 Si2 C18 106.96(5) . .
C16 Si2 C18 108.55(6) . .
O Zr O 79.62(3) 2_566 .
O Zr N2 114.16(3) 2_566 .
O Zr N2 122.14(3) . .
O Zr N1 105.28(3) 2_566 .
O Zr N1 134.64(3) . .
N2 Zr N1 97.43(3) . .
O Zr N3 157.03(3) 2_566 .
O Zr N3 78.70(3) . .
N2 Zr N3 84.08(3) . .
N1 Zr N3 84.92(3) . .
O Zr Zr 41.15(2) 2_566 2_566
O Zr Zr 38.47(2) . 2_566
N2 Zr Zr 127.93(2) . 2_566
N1 Zr Zr 129.55(2) . 2_566
N3 Zr Zr 116.82(2) . 2_566

loop_
_geom_bond_atom_site_label_1
_geom_bond_atom_site_label_2
_geom_bond_distance
_geom_bond_site_symmetry_2
C1 N1 1.4770(13) .
C1 C2 1.5632(14) .
C1 H1A 0.9900 .
C1 H1B 0.9900 .
C2 C5 1.5187(14) .
C2 C4 1.5393(14) .
C2 C3 1.5675(14) .
C3 N2 1.4741(13) .
C3 H3A 0.9900 .
C3 H3B 0.9900 .
C4 H4A 0.9800 .
C4 H4B 0.9800 .
C4 H4C 0.9800 .
C5 N3 1.3474(13) .
C5 C6 1.3989(14) .
C6 C7 1.3872(16) .
C6 H6 0.9500 .
C7 C8 1.3867(17) .
C7 H7 0.9500 .
C8 C9 1.3842(14) .
C8 H8 0.9500 .
C9 N3 1.3462(13) .
C9 H9 0.9500 .
C10 Si1 1.8805(12) .
C10 H10A 0.9800 .
C10 H10B 0.9800 .
C10 H10C 0.9800 .
C11 Si1 1.8695(12) .
C11 H11A 0.9800 .
C11 H11B 0.9800 .
C11 H11C 0.9800 .
C12 C15 1.5362(17) .
C12 C13 1.5363(17) .
C12 C14 1.5377(16) .
C12 Si1 1.9101(11) .
C13 H13A 0.9800 .
C13 H13B 0.9800 .
C13 H13C 0.9800 .
C14 H14A 0.9800 .
C14 H14B 0.9800 .
C14 H14C 0.9800 .
C15 H15A 0.9800 .
C15 H15B 0.9800 .
C15 H15C 0.9800 .
C16 Si2 1.8757(11) .
C16 H16A 0.9800 .
C16 H16B 0.9800 .
C16 H16C 0.9800 .
C17 Si2 1.8745(11) .
C17 H17A 0.9800 .
C17 H17B 0.9800 .
C17 H17C 0.9800 .
C18 C21 1.5364(17) .
C18 C19 1.5417(17) .
C18 C20 1.5431(17) .
C18 Si2 1.9075(12) .
C19 H19A 0.9800 .
C19 H19B 0.9800 .
C19 H19C 0.9800 .
C20 H20A 0.9800 .
C20 H20B 0.9800 .
C20 H20C 0.9800 .
C21 H21A 0.9800 .
C21 H21B 0.9800 .
C21 H21C 0.9800 .
N1 Si1 1.7401(9) .
N1 Zr 2.0975(9) .
N2 Si2 1.7289(9) .
N2 Zr 2.0750(9) .
N3 Zr 2.3742(8) .
O Zr 1.9491(7) 2_566
O Zr 2.0615(7) .
Zr O 1.9490(7) 2_566
Zr Zr 3.0817(2) 2_566

loop_
_geom_torsion_atom_site_label_1
_geom_torsion_atom_site_label_2
_geom_torsion_atom_site_label_3
_geom_torsion_atom_site_label_4
_geom_torsion
_geom_torsion_site_symmetry_1
_geom_torsion_site_symmetry_4
N1 C1 C2 C5 69.56(11) . .
N1 C1 C2 C4 -171.34(9) . .
N1 C1 C2 C3 -57.06(12) . .
C5 C2 C3 N2 -61.45(11) . .
C4 C2 C3 N2 178.22(9) . .
C1 C2 C3 N2 63.79(12) . .
C4 C2 C5 N3 178.93(9) . .
C1 C2 C5 N3 -65.50(11) . .
C3 C2 C5 N3 62.06(11) . .
C4 C2 C5 C6 -2.73(14) . .
C1 C2 C5 C6 112.84(11) . .
C3 C2 C5 C6 -119.60(11) . .
N3 C5 C6 C7 -1.35(16) . .
C2 C5 C6 C7 -179.62(10) . .
C5 C6 C7 C8 -1.40(18) . .
C6 C7 C8 C9 2.62(18) . .
C7 C8 C9 N3 -1.20(18) . .
C2 C1 N1 Si1 162.94(7) . .
C2 C1 N1 Zr 0.32(12) . .
C2 C3 N2 Si2 169.01(7) . .
C2 C3 N2 Zr -9.88(11) . .
C8 C9 N3 C5 -1.56(16) . .
C8 C9 N3 Zr 178.94(8) . .
C6 C5 N3 C9 2.82(15) . .
C2 C5 N3 C9 -178.76(9) . .
C6 C5 N3 Zr -177.63(8) . .
C2 C5 N3 Zr 0.78(11) . .
C1 N1 Si1 C11 158.46(8) . .
Zr N1 Si1 C11 -42.02(8) . .
C1 N1 Si1 C10 39.37(9) . .
Zr N1 Si1 C10 -161.10(7) . .
C1 N1 Si1 C12 -81.10(8) . .
Zr N1 Si1 C12 78.42(7) . .
C15 C12 Si1 N1 -69.08(9) . .
C13 C12 Si1 N1 51.30(10) . .
C14 C12 Si1 N1 171.66(8) . .
C15 C12 Si1 C11 53.38(9) . .
C13 C12 Si1 C11 173.77(9) . .
C14 C12 Si1 C11 -65.88(9) . .
C15 C12 Si1 C10 169.31(8) . .
C13 C12 Si1 C10 -70.30(10) . .
C14 C12 Si1 C10 50.05(10) . .
C3 N2 Si2 C17 171.84(7) . .
Zr N2 Si2 C17 -9.43(7) . .
C3 N2 Si2 C16 -68.65(9) . .
Zr N2 Si2 C16 110.08(7) . .
C3 N2 Si2 C18 54.16(9) . .
Zr N2 Si2 C18 -127.11(6) . .
C21 C18 Si2 N2 46.05(9) . .
C19 C18 Si2 N2 -75.51(10) . .
C20 C18 Si2 N2 164.91(9) . .
C21 C18 Si2 C17 -71.56(9) . .
C19 C18 Si2 C17 166.87(9) . .
C20 C18 Si2 C17 47.30(10) . .
C21 C18 Si2 C16 170.30(8) . .
C19 C18 Si2 C16 48.74(10) . .
C20 C18 Si2 C16 -70.84(10) . .
Zr O Zr O 0.0 2_566 2_566
Zr O Zr N2 112.10(4) 2_566 .
Zr O Zr N1 -101.28(4) 2_566 .
Zr O Zr N3 -172.36(4) 2_566 .
C3 N2 Zr O -144.77(6) . 2_566
Si2 N2 Zr O 36.45(7) . 2_566
C3 N2 Zr O 122.45(6) . .
Si2 N2 Zr O -56.33(7) . .
C3 N2 Zr N1 -34.29(7) . .
Si2 N2 Zr N1 146.92(6) . .
C3 N2 Zr N3 49.78(7) . .
Si2 N2 Zr N3 -129.01(6) . .
C3 N2 Zr Zr 169.41(5) . 2_566
Si2 N2 Zr Zr -9.38(7) . 2_566
C1 N1 Zr O 157.07(7) . 2_566
Si1 N1 Zr O -2.39(7) . 2_566
C1 N1 Zr O -112.52(7) . .
Si1 N1 Zr O 88.02(7) . .
C1 N1 Zr N2 39.46(7) . .
Si1 N1 Zr N2 -120.00(6) . .
C1 N1 Zr N3 -43.88(7) . .
Si1 N1 Zr N3 156.66(7) . .
C1 N1 Zr Zr -164.82(6) . 2_566
Si1 N1 Zr Zr 35.73(8) . 2_566
C9 N3 Zr O -14.64(14) . 2_566
C5 N3 Zr O 165.84(8) . 2_566
C9 N3 Zr O 4.93(8) . .
C5 N3 Zr O -174.59(8) . .
C9 N3 Zr N2 129.41(9) . .
C5 N3 Zr N2 -50.11(7) . .
C9 N3 Zr N1 -132.56(9) . .
C5 N3 Zr N1 47.92(7) . .
C9 N3 Zr Zr -0.39(9) . 2_566
C5 N3 Zr Zr -179.91(6) . 2_566
